data_1513097
loop_
_publ_author_name
'Ma, Wen-Juan'
'Chen, Jia-Mei'
'Jiang, Long'
'Yao, Jia'
'Lu, Tong-Bu'

_publ_section_title
;
 The Delivery of Triamterene by Cucurbit[7]uril: Synthesis, Structures and
 Pharmacokinetics Study.
;
_journal_issue 12
_journal_name_full 'Molecular pharmaceutics'
_journal_page_first 4698
_journal_page_last 4705
_journal_paper_doi 10.1021/mp400529m
_journal_volume 10
_journal_year 2013
_chemical_formula_moiety '(C42 H42 N28 O14), 22(H2 O)'
_chemical_formula_sum 'C42 H86 N28 O36'
_chemical_formula_weight 1559.30
_chemical_name_systematic
;
 ? 
;
_space_group_crystal_system monoclinic
_space_group_IT_number 14
_space_group_name_Hall '-P 2ybc'
_space_group_name_H-M_alt 'P 1 21/c 1'
_symmetry_space_group_name_Hall '-P 2ybc'
_symmetry_space_group_name_H-M 'P 1 21/c 1'
_atom_sites_solution_hydrogens geom
_atom_sites_solution_primary dual
_atom_sites_solution_secondary difmap
_audit_creation_date 2013-08-24
_audit_creation_method
;
  Olex2 1.2
  (compiled Apr 23 2013 17:54:37, GUI svn.r4466)
;
_cell_angle_alpha 90.00
_cell_angle_beta 103.268(2)
_cell_angle_gamma 90.00
_cell_formula_units_Z 8
_cell_length_a 25.3872(6)
_cell_length_b 13.6881(3)
_cell_length_c 44.9208(12)
_cell_measurement_reflns_used 17279
_cell_measurement_temperature 150.00(10)
_cell_measurement_theta_max 65.9514
_cell_measurement_theta_min 2.9882
_cell_volume 15193.4(6)
_computing_cell_refinement
;
CrysAlisPro, Agilent Technologies,
Version 1.171.36.20 (release 27-06-2012 CrysAlis171 .NET)
(compiled Jul 11 2012,15:38:31)
;
_computing_data_collection
;
CrysAlisPro, Agilent Technologies,
Version 1.171.36.20 (release 27-06-2012 CrysAlis171 .NET)
(compiled Jul 11 2012,15:38:31)
;
_computing_data_reduction
;
CrysAlisPro, Agilent Technologies,
Version 1.171.36.20 (release 27-06-2012 CrysAlis171 .NET)
(compiled Jul 11 2012,15:38:31)
;
_computing_molecular_graphics
;
O. V. Dolomanov, L. J. Bourhis, R. J. Gildea, J. A. K. Howard and H. Puschmann,
OLEX2: a complete structure solution, refinement and analysis program.
J. Appl. Cryst. (2009). 42, 339-341.
;
_computing_publication_material
;
O. V. Dolomanov, L. J. Bourhis, R. J. Gildea, J. A. K. Howard and H. Puschmann,
OLEX2: a complete structure solution, refinement and analysis program.
J. Appl. Cryst. (2009). 42, 339-341.
;
_computing_structure_refinement
;
XH, G.M. Sheldrick, Acta Cryst.
(2008). A64, 112-122
;
_computing_structure_solution
;
XM, G.M. Sheldrick, Acta Cryst.
(2008). A64, 112-122
;
_diffrn_ambient_temperature 150.00(10)
_diffrn_detector_area_resol_mean 10.5058
_diffrn_measured_fraction_theta_full 0.9987
_diffrn_measured_fraction_theta_max 0.9967
_diffrn_measurement_details
;
  1 omega  -77.00  -36.00   1.0000    8.0000
omega____ theta____ kappa____ phi______ frames
    -      -40.5438  126.0000   60.0000 41

  2 omega   30.00   56.00   1.0000    8.0000
omega____ theta____ kappa____ phi______ frames
    -       40.5438  -57.0000   90.0000 26

  3 omega   42.00   96.00   1.0000    8.0000
omega____ theta____ kappa____ phi______ frames
    -       40.5438 -126.0000  -60.0000 54

  4 omega   12.00  115.00   1.0000    8.0000
omega____ theta____ kappa____ phi______ frames
    -       40.5438   57.0000 -120.0000 103

  5 omega -157.00 -106.00   1.0000   40.0000
omega____ theta____ kappa____ phi______ frames
    -      -83.0000 -126.0000   90.0000 51

  6 omega   15.00   52.00   1.0000   40.0000
omega____ theta____ kappa____ phi______ frames
    -       91.2468  -30.0000 -150.0000 37

  7 omega   13.00   45.00   1.0000   40.0000
omega____ theta____ kappa____ phi______ frames
    -       91.2468  -30.0000  120.0000 32

  8 omega   17.00   71.00   1.0000   40.0000
omega____ theta____ kappa____ phi______ frames
    -       91.2468  -45.0000   90.0000 54

  9 omega   20.00   68.00   1.0000   40.0000
omega____ theta____ kappa____ phi______ frames
    -       91.2468  -45.0000    0.0000 48

 10 omega   19.00  114.00   1.0000   40.0000
omega____ theta____ kappa____ phi______ frames
    -       91.2468  -77.0000  -60.0000 95

 11 omega   18.00   69.00   1.0000   40.0000
omega____ theta____ kappa____ phi______ frames
    -       91.2468  -30.0000  -60.0000 51

 12 omega   20.00   69.00   1.0000   40.0000
omega____ theta____ kappa____ phi______ frames
    -       91.2468  -30.0000   30.0000 49
;
_diffrn_measurement_device_type 'Xcalibur, Atlas, Gemini ultra'
_diffrn_measurement_method '\w scans'
_diffrn_orient_matrix_UB_11 0.0180390000
_diffrn_orient_matrix_UB_12 -0.1029712000
_diffrn_orient_matrix_UB_13 0.0119699000
_diffrn_orient_matrix_UB_21 0.0570607000
_diffrn_orient_matrix_UB_22 0.0199264000
_diffrn_orient_matrix_UB_23 -0.0050185000
_diffrn_orient_matrix_UB_31 0.0175317000
_diffrn_orient_matrix_UB_32 0.0408555000
_diffrn_orient_matrix_UB_33 0.0327450000
_diffrn_radiation_monochromator mirror
_diffrn_radiation_type 'Cu K\a'
_diffrn_radiation_wavelength 1.5418
_diffrn_reflns_av_R_equivalents 0.0496
_diffrn_reflns_av_unetI/netI 0.0527
_diffrn_reflns_limit_h_max 29
_diffrn_reflns_limit_h_min -29
_diffrn_reflns_limit_k_max 16
_diffrn_reflns_limit_k_min -14
_diffrn_reflns_limit_l_max 52
_diffrn_reflns_limit_l_min -30
_diffrn_reflns_number 56251
_diffrn_reflns_theta_full 66.06
_diffrn_reflns_theta_max 66.06
_diffrn_reflns_theta_min 2.99
_diffrn_source 'Enhance Ultra (Cu) X-ray Source'
_exptl_absorpt_coefficient_mu 0.679
_exptl_absorpt_correction_T_max 1.00000
_exptl_absorpt_correction_T_min 0.69776
_exptl_absorpt_correction_type multi-scan
_exptl_absorpt_process_details
;
CrysAlisPro, Agilent Technologies,
Version 1.171.36.20 (release 27-06-2012 CrysAlis171 .NET)
(compiled Jul 11 2012,15:38:31)
Empirical absorption correction using spherical harmonics,
 implemented in SCALE3 ABSPACK scaling algorithm.
;
_exptl_crystal_colour
;
;
_exptl_crystal_density_diffrn 1.017
_exptl_crystal_density_method 'not measured'
_exptl_crystal_description
;
;
_exptl_crystal_F_000 4816
_exptl_crystal_size_max 0.4
_exptl_crystal_size_mid 0.2
_exptl_crystal_size_min 0.2
_platon_squeeze_details
;
;
_refine_diff_density_max 0.271
_refine_diff_density_min -0.366
_refine_diff_density_rms 0.060
_refine_ls_extinction_method none
_refine_ls_goodness_of_fit_ref 1.183
_refine_ls_hydrogen_treatment mixed
_refine_ls_matrix_type full
_refine_ls_number_parameters 1513
_refine_ls_number_reflns 25477
_refine_ls_number_restraints 0
_refine_ls_restrained_S_all 1.183
_refine_ls_R_factor_all 0.0979
_refine_ls_R_factor_gt 0.0720
_refine_ls_shift/su_max 0.001
_refine_ls_shift/su_mean 0.000
_refine_ls_structure_factor_coef Fsqd
_refine_ls_weighting_details 'calc w=1/[\s^2^(Fo^2^)+(0.1000P)^2^+0.0000P] where P=(Fo^2^+2Fc^2^)/3'
_refine_ls_weighting_scheme calc
_refine_ls_wR_factor_gt 0.1947
_refine_ls_wR_factor_ref 0.2091
_reflns_number_gt 16132
_reflns_number_total 25477
_reflns_threshold_expression >2sigma(I)
_cod_data_source_file mp400529m_si_002.cif
_cod_data_source_block exp_3856
_cod_database_code 1513097
_reflns_odcompleteness_completeness 99.87
_reflns_odcompleteness_iscentric 1
_reflns_odcompleteness_theta 61.08
_olex2_refinement_description
;
1. Fixed Uiso
 At 1.2 times of:
  All C(H) groups, All C(H,H) groups
2.a Ternary CH refined with riding coordinates:
 C26(H26), C25(H25), C28(H28), C27(H27), C24(H24), C59(H59), C23(H23),
 C22(H22), C15(H15), C60(H60), C21(H21), C64(H64), C61(H61), C20(H20), C62(H62),
  C57(H57), C19(H19), C63(H63), C58(H58), C16(H16), C66(H66), C65(H65),
 C67(H67), C17(H17), C18(H18), C68(H68), C70(H70), C69(H69)
2.b Secondary CH2 refined with riding coordinates:
 C10(H10A,H10B), C12(H12A,H12B), C40(H40A,H40B), C38(H38A,H38B), C14(H14A,
 H14B), C76(H76A,H76B), C74(H74A,H74B), C42(H42A,H42B), C36(H36A,H36B), C8(H8A,
 H8B), C54(H54A,H54B), C6(H6A,H6B), C34(H34A,H34B), C56(H56A,H56B), C78(H78A,
 H78B), C52(H52A,H52B), C80(H80A,H80B), C48(H48A,H48B), C2(H2A,H2B), C72(H72A,
 H72B), C32(H32A,H32B), C84(H84A,H84B), C44(H44A,H44B), C50(H50A,H50B),
 C82(H82A,H82B), C4(H4A,H4B), C46(H46A,H46B), C30(H30A,H30B)
;

loop_
_space_group_symop_id
_space_group_symop_operation_xyz
1 'x, y, z'
2 '-x, y+1/2, -z+1/2'
3 '-x, -y, -z'
4 'x, -y-1/2, z-1/2'

loop_
_atom_site_label
_atom_site_type_symbol
_atom_site_fract_x
_atom_site_fract_y
_atom_site_fract_z
_atom_site_U_iso_or_equiv
_atom_site_adp_type
_atom_site_occupancy
_atom_site_symmetry_multiplicity
_atom_site_calc_flag
_atom_site_refinement_flags
O7 O 0.58524(8) -0.03362(14) 0.15704(4) 0.0465(5) Uani 1 1 d .
O6 O 0.67158(7) 0.15549(14) 0.20823(4) 0.0447(4) Uani 1 1 d .
O5 O 0.82196(7) 0.16294(16) 0.23096(5) 0.0511(5) Uani 1 1 d .
O13 O 0.68249(10) 0.38739(16) 0.09136(5) 0.0593(5) Uani 1 1 d .
O20 O 0.79625(8) 0.74776(14) 0.23311(4) 0.0508(5) Uani 1 1 d .
N13 N 0.56426(8) 0.11587(16) 0.13423(5) 0.0383(5) Uani 1 1 d .
O25 O 0.53728(9) 0.77971(18) 0.26336(5) 0.0633(6) Uani 1 1 d .
O26 O 0.52571(8) 0.59577(17) 0.31995(5) 0.0587(5) Uani 1 1 d .
O14 O 0.59985(9) 0.20207(17) 0.04555(5) 0.0587(5) Uani 1 1 d .
N11 N 0.69823(8) 0.30253(16) 0.19140(5) 0.0384(5) Uani 1 1 d .
N26 N 0.62413(10) 0.33032(16) 0.12026(5) 0.0446(5) Uani 1 1 d .
O23 O 0.72664(10) 1.06565(16) 0.34021(6) 0.0653(6) Uani 1 1 d .
N14 N 0.54177(9) -0.01884(17) 0.10627(5) 0.0410(5) Uani 1 1 d .
N1 N 0.57182(10) -0.16229(19) 0.08337(5) 0.0498(6) Uani 1 1 d .
N12 N 0.62155(8) 0.23514(16) 0.16573(5) 0.0388(5) Uani 1 1 d .
N27 N 0.56566(9) 0.21218(17) 0.08873(5) 0.0445(5) Uani 1 1 d .
N10 N 0.79570(9) 0.31010(17) 0.20691(5) 0.0433(5) Uani 1 1 d .
N24 N 0.80202(10) 0.40472(17) 0.16202(6) 0.0485(6) Uani 1 1 d .
O1 O 0.62128(9) -0.24998(15) 0.12398(5) 0.0578(5) Uani 1 1 d .
O21 O 0.90003(8) 0.82309(19) 0.29906(6) 0.0666(6) Uani 1 1 d .
N25 N 0.70506(9) 0.38632(17) 0.14442(6) 0.0450(5) Uani 1 1 d .
N39 N 0.77417(10) 0.90540(18) 0.24230(6) 0.0497(6) Uani 1 1 d .
C53 C 0.76394(11) 0.8148(2) 0.23040(6) 0.0425(6) Uani 1 1 d .
N9 N 0.87984(9) 0.2585(2) 0.21010(5) 0.0489(6) Uani 1 1 d .
C13 C 0.56626(10) 0.0162(2) 0.13497(6) 0.0388(6) Uani 1 1 d .
C41 C 0.57632(11) 0.1661(2) 0.06401(6) 0.0456(7) Uani 1 1 d .
O27 O 0.59743(10) 0.5751(2) 0.39889(6) 0.0751(7) Uani 1 1 d .
N15 N 0.57869(12) -0.0717(2) 0.03782(6) 0.0607(7) Uani 1 1 d .
N47 N 0.64214(11) 0.9070(2) 0.23100(6) 0.0562(7) Uani 1 1 d .
N46 N 0.70547(12) 1.00641(19) 0.25690(7) 0.0590(7) Uani 1 1 d .
C10 C 0.74543(10) 0.3177(2) 0.21621(6) 0.0409(6) Uani 1 1 d .
H10A H 0.7431 0.3820 0.2249 0.049 Uiso 1 1 calc R
H10B H 0.7451 0.2699 0.2321 0.049 Uiso 1 1 calc R
N21 N 0.96973(11) 0.1099(2) 0.13524(6) 0.0576(7) Uani 1 1 d .
O12 O 0.83952(10) 0.41175(17) 0.11997(6) 0.0680(6) Uani 1 1 d .
N28 N 0.55479(10) 0.07407(19) 0.06242(5) 0.0493(6) Uani 1 1 d .
C39 C 0.67178(12) 0.36949(19) 0.11636(7) 0.0438(7) Uani 1 1 d .
C26 C 0.62170(10) 0.33058(19) 0.15204(6) 0.0393(6) Uani 1 1 d .
H26 H 0.5915 0.3705 0.1553 0.047 Uiso 1 1 calc R
C12 C 0.57378(10) 0.17413(19) 0.16187(6) 0.0369(6) Uani 1 1 d .
H12A H 0.5778 0.1310 0.1794 0.044 Uiso 1 1 calc R
H12B H 0.5425 0.2153 0.1614 0.044 Uiso 1 1 calc R
C77 C 0.55489(11) 0.7313(3) 0.24530(7) 0.0555(9) Uani 1 1 d .
N48 N 0.58227(11) 0.7673(2) 0.22464(6) 0.0626(7) Uani 1 1 d .
C79 C 0.54201(11) 0.5233(2) 0.30876(7) 0.0495(7) Uani 1 1 d .
C9 C 0.83166(10) 0.2362(2) 0.21728(6) 0.0436(7) Uani 1 1 d .
N45 N 0.77264(12) 1.0495(2) 0.30213(7) 0.0636(8) Uani 1 1 d .
N50 N 0.54073(9) 0.5097(2) 0.27876(6) 0.0527(6) Uani 1 1 d .
N41 N 0.88786(11) 0.9395(3) 0.33392(7) 0.0701(9) Uani 1 1 d .
O3 O 0.89542(10) -0.2146(2) 0.17389(6) 0.0762(7) Uani 1 1 d .
N38 N 0.71096(10) 0.8126(2) 0.21456(6) 0.0545(6) Uani 1 1 d .
C11 C 0.66513(10) 0.2235(2) 0.19026(6) 0.0370(6) Uani 1 1 d .
N23 N 0.88822(11) 0.3654(2) 0.16802(7) 0.0611(7) Uani 1 1 d .
N35 N 0.61324(10) 0.4205(2) 0.26380(7) 0.0607(7) Uani 1 1 d .
O8 O 0.64009(11) -0.0200(2) 0.00997(5) 0.0807(8) Uani 1 1 d .
N7 N 0.97442(11) 0.0157(2) 0.18205(6) 0.0616(7) Uani 1 1 d .
O10 O 0.90237(12) 0.0057(2) 0.05704(6) 0.0773(7) Uani 1 1 d .
C1 C 0.60961(13) -0.2293(2) 0.09665(8) 0.0521(7) Uani 1 1 d .
O19 O 0.70831(9) 0.54455(18) 0.22289(7) 0.0770(8) Uani 1 1 d .
O2 O 0.76109(12) -0.32019(17) 0.13153(7) 0.0771(7) Uani 1 1 d .
O4 O 0.92770(10) -0.0009(2) 0.21999(6) 0.0731(7) Uani 1 1 d .
O24 O 0.62327(12) 0.9971(2) 0.27058(7) 0.0859(9) Uani 1 1 d .
N36 N 0.61856(11) 0.5383(3) 0.22418(7) 0.0687(8) Uani 1 1 d .
O28 O 0.70706(11) 0.7390(3) 0.44339(6) 0.0900(9) Uani 1 1 d .
C37 C 0.84300(14) 0.3961(2) 0.14722(9) 0.0563(8) Uani 1 1 d .
N52 N 0.61008(12) 0.4255(3) 0.37740(8) 0.0755(9) Uani 1 1 d .
N22 N 0.95270(11) 0.2465(2) 0.15802(7) 0.0606(7) Uani 1 1 d .
N2 N 0.63242(13) -0.2685(2) 0.07490(6) 0.0632(7) Uani 1 1 d .
C73 C 0.76860(13) 1.0511(2) 0.33144(9) 0.0581(8) Uani 1 1 d .
C25 C 0.67659(11) 0.3749(2) 0.16850(7) 0.0420(6) Uani 1 1 d .
H25 H 0.6717 0.4378 0.1779 0.050 Uiso 1 1 calc R
O11 O 0.92814(11) 0.23819(19) 0.10523(6) 0.0711(7) Uani 1 1 d .
N51 N 0.56373(10) 0.4413(2) 0.32414(6) 0.0564(7) Uani 1 1 d .
N8 N 0.95081(10) 0.1496(3) 0.20372(6) 0.0642(8) Uani 1 1 d .
N20 N 0.95228(12) -0.0357(2) 0.10471(7) 0.0640(7) Uani 1 1 d .
O22 O 0.76304(10) 0.9530(3) 0.41814(6) 0.0903(9) Uani 1 1 d .
C40 C 0.57826(13) 0.3139(2) 0.09535(7) 0.0502(7) Uani 1 1 d .
H40A H 0.5850 0.3448 0.0771 0.060 Uiso 1 1 calc R
H40B H 0.5469 0.3455 0.1000 0.060 Uiso 1 1 calc R
C38 C 0.75101(13) 0.4512(2) 0.14800(8) 0.0522(7) Uani 1 1 d .
H38A H 0.7455 0.5065 0.1605 0.063 Uiso 1 1 calc R
H38B H 0.7530 0.4760 0.1281 0.063 Uiso 1 1 calc R
C28 C 0.52311(11) 0.0601(2) 0.08506(6) 0.0448(7) Uani 1 1 d .
H28 H 0.4845 0.0537 0.0755 0.054 Uiso 1 1 calc R
C27 C 0.53470(10) 0.1523(2) 0.10473(6) 0.0418(6) Uani 1 1 d .
H27 H 0.5011 0.1848 0.1064 0.050 Uiso 1 1 calc R
N6 N 0.95334(12) -0.1281(2) 0.15118(7) 0.0648(8) Uani 1 1 d .
C43 C 0.91300(12) 0.7704(5) 0.38969(8) 0.0829(15) Uani 1 1 d .
N34 N 0.63248(11) 0.3429(2) 0.30868(8) 0.0681(8) Uani 1 1 d .
C75 C 0.65371(13) 0.9707(3) 0.25394(9) 0.0647(10) Uani 1 1 d .
O18 O 0.69787(10) 0.3525(2) 0.28076(7) 0.0860(8) Uani 1 1 d .
C24 C 0.82073(12) 0.3904(2) 0.19473(7) 0.0474(7) Uani 1 1 d .
H24 H 0.8185 0.4509 0.2060 0.057 Uiso 1 1 calc R
O9 O 0.77512(13) -0.1108(3) 0.01489(6) 0.0965(10) Uani 1 1 d .
C49 C 0.65283(13) 0.3702(3) 0.28387(10) 0.0687(10) Uani 1 1 d .
C59 C 0.72822(14) 0.9700(2) 0.23210(8) 0.0597(9) Uani 1 1 d .
H59 H 0.7370 1.0235 0.2196 0.072 Uiso 1 1 calc R
C23 C 0.87946(12) 0.3568(3) 0.19860(7) 0.0553(8) Uani 1 1 d .
H23 H 0.9044 0.3988 0.2130 0.066 Uiso 1 1 calc R
C14 C 0.53382(12) -0.1200(2) 0.09970(7) 0.0485(7) Uani 1 1 d .
H14A H 0.4973 -0.1296 0.0876 0.058 Uiso 1 1 calc R
H14B H 0.5369 -0.1551 0.1188 0.058 Uiso 1 1 calc R
C55 C 0.87855(11) 0.9001(3) 0.30490(9) 0.0616(9) Uani 1 1 d .
N44 N 0.81767(12) 1.0356(2) 0.35021(8) 0.0725(9) Uani 1 1 d .
O15 O 0.92819(10) 0.7021(3) 0.37456(6) 0.0854(9) Uani 1 1 d .
N29 N 0.90092(13) 0.7535(4) 0.41746(7) 0.0869(11) Uani 1 1 d .
N4 N 0.81495(14) -0.3096(2) 0.09600(8) 0.0739(8) Uani 1 1 d .
N42 N 0.90745(12) 0.8648(3) 0.38324(8) 0.0759(9) Uani 1 1 d .
N49 N 0.54976(10) 0.6319(3) 0.24089(6) 0.0629(7) Uani 1 1 d .
N16 N 0.64036(13) -0.1763(3) 0.03027(6) 0.0708(8) Uani 1 1 d .
C22 C 0.98267(12) 0.1862(3) 0.18352(7) 0.0584(8) Uani 1 1 d .
H22 H 1.0154 0.2194 0.1948 0.070 Uiso 1 1 calc R
N37 N 0.65138(11) 0.6728(3) 0.20887(7) 0.0677(8) Uani 1 1 d .
C51 C 0.66416(13) 0.5814(3) 0.21920(9) 0.0675(10) Uani 1 1 d .
O16 O 0.87746(11) 0.4771(3) 0.40545(6) 0.0963(10) Uani 1 1 d .
N40 N 0.84407(10) 0.9557(2) 0.28531(7) 0.0624(8) Uani 1 1 d .
C7 C 0.94853(12) 0.0492(3) 0.20328(8) 0.0581(8) Uani 1 1 d .
C76 C 0.58791(13) 0.8706(3) 0.22004(9) 0.0730(11) Uani 1 1 d .
H76A H 0.5763 0.8847 0.1984 0.088 Uiso 1 1 calc R
H76B H 0.5640 0.9055 0.2304 0.088 Uiso 1 1 calc R
C15 C 0.56397(14) -0.1611(2) 0.05058(7) 0.0562(8) Uani 1 1 d .
H15 H 0.5272 -0.1813 0.0405 0.067 Uiso 1 1 calc R
C60 C 0.68438(12) 0.9050(3) 0.21391(7) 0.0559(8) Uani 1 1 d .
H60 H 0.6712 0.9288 0.1930 0.067 Uiso 1 1 calc R
C74 C 0.72935(16) 1.0821(3) 0.27673(9) 0.0701(11) Uani 1 1 d .
H74A H 0.7015 1.1135 0.2850 0.084 Uiso 1 1 calc R
H74B H 0.7438 1.1306 0.2650 0.084 Uiso 1 1 calc R
C42 C 0.54654(14) 0.0170(3) 0.03468(7) 0.0555(8) Uani 1 1 d .
H42A H 0.5554 0.0570 0.0187 0.067 Uiso 1 1 calc R
H42B H 0.5086 -0.0003 0.0283 0.067 Uiso 1 1 calc R
C36 C 0.93966(14) 0.3490(3) 0.16056(9) 0.0659(9) Uani 1 1 d .
H36A H 0.9678 0.3790 0.1762 0.079 Uiso 1 1 calc R
H36B H 0.9396 0.3812 0.1413 0.079 Uiso 1 1 calc R
N3 N 0.72545(14) -0.3226(2) 0.07968(8) 0.0740(8) Uani 1 1 d .
N18 N 0.82087(15) -0.2276(3) 0.04926(8) 0.0798(9) Uani 1 1 d .
C21 C 0.99656(12) 0.0948(3) 0.16715(7) 0.0590(8) Uani 1 1 d .
H21 H 1.0358 0.0878 0.1697 0.071 Uiso 1 1 calc R
N19 N 0.90255(13) -0.1497(3) 0.07663(7) 0.0706(8) Uani 1 1 d .
O17 O 0.77116(11) 0.3217(2) 0.36235(7) 0.0867(8) Uani 1 1 d .
C8 C 0.92914(12) 0.2058(3) 0.22469(8) 0.0644(9) Uani 1 1 d .
H8A H 0.9562 0.2525 0.2347 0.077 Uiso 1 1 calc R
H8B H 0.9212 0.1628 0.2403 0.077 Uiso 1 1 calc R
C54 C 0.82915(13) 0.9394(3) 0.25312(9) 0.0634(9) Uani 1 1 d .
H54A H 0.8536 0.8915 0.2477 0.076 Uiso 1 1 calc R
H54B H 0.8336 0.9998 0.2427 0.076 Uiso 1 1 calc R
N53 N 0.67165(12) 0.4770(3) 0.41802(7) 0.0818(11) Uani 1 1 d .
N32 N 0.73902(13) 0.3707(3) 0.40392(9) 0.0864(11) Uani 1 1 d .
C64 C 0.57560(12) 0.3672(2) 0.30400(9) 0.0620(9) Uani 1 1 d .
H64 H 0.5536 0.3086 0.3044 0.074 Uiso 1 1 calc R
C29 C 0.62221(15) -0.0829(3) 0.02470(7) 0.0662(10) Uani 1 1 d .
C6 C 0.98616(14) -0.0848(3) 0.17824(8) 0.0635(9) Uani 1 1 d .
H6A H 0.9810 -0.1209 0.1959 0.076 Uiso 1 1 calc R
H6B H 1.0239 -0.0909 0.1775 0.076 Uiso 1 1 calc R
N30 N 0.86428(14) 0.6082(4) 0.43616(7) 0.0961(13) Uani 1 1 d .
C61 C 0.59394(13) 0.6944(3) 0.20431(8) 0.0688(10) Uani 1 1 d .
H61 H 0.5770 0.7088 0.1829 0.083 Uiso 1 1 calc R
C3 C 0.76703(18) -0.3167(2) 0.10469(10) 0.0682(10) Uani 1 1 d .
C33 C 0.91741(16) -0.0536(3) 0.07759(9) 0.0660(10) Uani 1 1 d .
N33 N 0.68040(13) 0.3308(3) 0.36167(8) 0.0776(9) Uani 1 1 d .
C34 C 0.98266(15) 0.0543(3) 0.11082(8) 0.0620(9) Uani 1 1 d .
H34A H 1.0210 0.0391 0.1160 0.074 Uiso 1 1 calc R
H34B H 0.9755 0.0938 0.0924 0.074 Uiso 1 1 calc R
C20 C 0.96876(15) -0.1247(3) 0.12230(8) 0.0639(9) Uani 1 1 d .
H20 H 1.0072 -0.1394 0.1244 0.077 Uiso 1 1 calc R
C56 C 0.92783(13) 0.9070(4) 0.35795(9) 0.0811(12) Uani 1 1 d .
H56A H 0.9516 0.9612 0.3658 0.097 Uiso 1 1 calc R
H56B H 0.9492 0.8580 0.3504 0.097 Uiso 1 1 calc R
C31 C 0.77565(19) -0.1831(4) 0.03064(10) 0.0857(14) Uani 1 1 d .
C62 C 0.57154(13) 0.5993(3) 0.21554(8) 0.0702(11) Uani 1 1 d .
H62 H 0.5437 0.5691 0.1994 0.084 Uiso 1 1 calc R
C71 C 0.80884(14) 0.9287(4) 0.41776(9) 0.0815(13) Uani 1 1 d .
C57 C 0.85984(14) 1.0339(3) 0.33250(10) 0.0738(12) Uani 1 1 d .
H57 H 0.8856 1.0877 0.3384 0.089 Uiso 1 1 calc R
N5 N 0.89911(13) -0.2354(2) 0.12298(8) 0.0703(8) Uani 1 1 d .
C19 C 0.93130(17) -0.2038(3) 0.10317(9) 0.0705(10) Uani 1 1 d .
H19 H 0.9523 -0.2576 0.0974 0.085 Uiso 1 1 calc R
N55 N 0.79918(13) 0.7112(4) 0.45326(7) 0.0961(14) Uani 1 1 d .
C5 C 0.91439(15) -0.1946(3) 0.15203(9) 0.0678(10) Uani 1 1 d .
C78 C 0.51432(12) 0.5750(3) 0.25543(9) 0.0683(10) Uani 1 1 d .
H78A H 0.4924 0.6198 0.2642 0.082 Uiso 1 1 calc R
H78B H 0.4900 0.5375 0.2398 0.082 Uiso 1 1 calc R
C45 C 0.85356(16) 0.5183(5) 0.42285(10) 0.0960(17) Uani 1 1 d .
C63 C 0.56176(12) 0.4156(3) 0.27271(9) 0.0619(9) Uani 1 1 d .
H63 H 0.5350 0.3777 0.2580 0.074 Uiso 1 1 calc R
C81 C 0.62371(15) 0.5015(4) 0.39792(9) 0.0762(12) Uani 1 1 d .
C58 C 0.82914(15) 1.0434(3) 0.29997(10) 0.0703(11) Uani 1 1 d .
H58 H 0.8400 1.1025 0.2906 0.084 Uiso 1 1 calc R
N43 N 0.84154(12) 0.9669(4) 0.40020(8) 0.0907(13) Uani 1 1 d .
N17 N 0.73156(15) -0.2379(3) 0.03279(8) 0.0832(10) Uani 1 1 d .
N56 N 0.83685(13) 0.8551(4) 0.43639(8) 0.1007(14) Uani 1 1 d .
C16 C 0.60640(16) -0.2345(3) 0.04434(8) 0.0672(9) Uani 1 1 d .
H16 H 0.5896 -0.2882 0.0311 0.081 Uiso 1 1 calc R
C83 C 0.74497(17) 0.6810(6) 0.44694(8) 0.0975(19) Uani 1 1 d .
C52 C 0.68729(14) 0.7317(3) 0.19502(9) 0.0717(10) Uani 1 1 d .
H52A H 0.7160 0.6907 0.1910 0.086 Uiso 1 1 calc R
H52B H 0.6671 0.7573 0.1756 0.086 Uiso 1 1 calc R
C35 C 0.94869(13) 0.2012(3) 0.13049(9) 0.0596(8) Uani 1 1 d .
N31 N 0.81025(15) 0.4806(4) 0.43263(8) 0.0923(12) Uani 1 1 d .
C80 C 0.55953(14) 0.4245(3) 0.35515(9) 0.0723(10) Uani 1 1 d .
H80A H 0.5361 0.4741 0.3606 0.087 Uiso 1 1 calc R
H80B H 0.5423 0.3617 0.3561 0.087 Uiso 1 1 calc R
C66 C 0.68905(17) 0.3775(4) 0.41268(10) 0.0979(17) Uani 1 1 d .
H66 H 0.6885 0.3349 0.4301 0.117 Uiso 1 1 calc R
C47 C 0.73462(15) 0.3405(3) 0.37447(10) 0.0735(11) Uani 1 1 d .
C65 C 0.64743(16) 0.3456(4) 0.38442(11) 0.0856(13) Uani 1 1 d .
H65 H 0.6292 0.2853 0.3881 0.103 Uiso 1 1 calc R
C67 C 0.79509(17) 0.5386(5) 0.45510(8) 0.0980(18) Uani 1 1 d .
H67 H 0.7986 0.5026 0.4743 0.118 Uiso 1 1 calc R
C48 C 0.66086(18) 0.2802(3) 0.33160(13) 0.0870(13) Uani 1 1 d .
H48A H 0.6917 0.2530 0.3251 0.104 Uiso 1 1 calc R
H48B H 0.6374 0.2265 0.3342 0.104 Uiso 1 1 calc R
C17 C 0.74451(19) -0.3218(4) 0.05161(10) 0.0854(13) Uani 1 1 d .
H17 H 0.7341 -0.3818 0.0398 0.102 Uiso 1 1 calc R
C2 C 0.67143(17) -0.3496(3) 0.08084(10) 0.0738(10) Uani 1 1 d .
H2A H 0.6720 -0.3764 0.1009 0.089 Uiso 1 1 calc R
H2B H 0.6591 -0.4006 0.0659 0.089 Uiso 1 1 calc R
C18 C 0.80769(18) -0.3152(3) 0.06357(11) 0.0846(13) Uani 1 1 d .
H18 H 0.8259 -0.3724 0.0575 0.101 Uiso 1 1 calc R
C72 C 0.82850(17) 1.0533(4) 0.38250(12) 0.0873(13) Uani 1 1 d .
H72A H 0.8584 1.0990 0.3880 0.105 Uiso 1 1 calc R
H72B H 0.7970 1.0834 0.3874 0.105 Uiso 1 1 calc R
C32 C 0.87433(17) -0.1981(3) 0.04908(9) 0.0787(11) Uani 1 1 d .
H32A H 0.8729 -0.1544 0.0319 0.094 Uiso 1 1 calc R
H32B H 0.8949 -0.2553 0.0459 0.094 Uiso 1 1 calc R
C84 C 0.81725(19) 0.8090(6) 0.45984(10) 0.111(2) Uani 1 1 d .
H84A H 0.7875 0.8473 0.4638 0.133 Uiso 1 1 calc R
H84B H 0.8458 0.8090 0.4784 0.133 Uiso 1 1 calc R
C68 C 0.83507(16) 0.6268(5) 0.45907(8) 0.1001(18) Uani 1 1 d .
H68 H 0.8589 0.6287 0.4796 0.120 Uiso 1 1 calc R
N54 N 0.74287(13) 0.5834(5) 0.44584(7) 0.0951(14) Uani 1 1 d .
C44 C 0.91215(15) 0.6667(5) 0.43321(10) 0.1018(19) Uani 1 1 d .
H44A H 0.9335 0.6810 0.4536 0.122 Uiso 1 1 calc R
H44B H 0.9343 0.6269 0.4230 0.122 Uiso 1 1 calc R
C50 C 0.61642(15) 0.4365(3) 0.23268(10) 0.0769(12) Uani 1 1 d .
H50A H 0.5852 0.4065 0.2193 0.092 Uiso 1 1 calc R
H50B H 0.6484 0.4038 0.2293 0.092 Uiso 1 1 calc R
C82 C 0.69202(17) 0.5311(5) 0.44550(10) 0.1006(17) Uani 1 1 d .
H82A H 0.6980 0.4865 0.4627 0.121 Uiso 1 1 calc R
H82B H 0.6649 0.5781 0.4481 0.121 Uiso 1 1 calc R
C4 C 0.86566(19) -0.3238(3) 0.11711(11) 0.0841(12) Uani 1 1 d .
H4A H 0.8856 -0.3741 0.1092 0.101 Uiso 1 1 calc R
H4B H 0.8590 -0.3470 0.1363 0.101 Uiso 1 1 calc R
C70 C 0.89441(14) 0.9193(4) 0.40770(9) 0.0923(16) Uani 1 1 d .
H70 H 0.9228 0.9674 0.4155 0.111 Uiso 1 1 calc R
C69 C 0.89177(15) 0.8455(5) 0.43183(10) 0.0950(16) Uani 1 1 d .
H69 H 0.9192 0.8575 0.4507 0.114 Uiso 1 1 calc R
C46 C 0.79268(18) 0.3824(6) 0.42610(11) 0.110(2) Uani 1 1 d .
H46A H 0.7907 0.3509 0.4452 0.132 Uiso 1 1 calc R
H46B H 0.8199 0.3483 0.4180 0.132 Uiso 1 1 calc R
C30 C 0.67807(19) -0.2186(5) 0.01326(9) 0.1060(18) Uani 1 1 d .
H30A H 0.6630 -0.2792 0.0038 0.127 Uiso 1 1 calc R
H30B H 0.6818 -0.1740 -0.0029 0.127 Uiso 1 1 calc R

loop_
_atom_site_aniso_label
_atom_site_aniso_U_11
_atom_site_aniso_U_22
_atom_site_aniso_U_33
_atom_site_aniso_U_23
_atom_site_aniso_U_13
_atom_site_aniso_U_12
O7 0.0514(10) 0.0473(11) 0.0409(11) 0.0070(9) 0.0110(8) -0.0023(9)
O6 0.0423(9) 0.0456(11) 0.0468(11) 0.0059(10) 0.0114(8) -0.0023(8)
O5 0.0425(10) 0.0598(13) 0.0561(12) 0.0078(11) 0.0219(9) 0.0035(9)
O13 0.0804(14) 0.0520(13) 0.0511(13) 0.0075(10) 0.0267(11) 0.0004(11)
O20 0.0624(12) 0.0448(11) 0.0488(12) 0.0065(9) 0.0200(9) 0.0228(10)
N13 0.0403(11) 0.0417(13) 0.0338(12) 0.0046(10) 0.0104(9) 0.0027(9)
O25 0.0565(12) 0.0827(16) 0.0618(13) 0.0256(12) 0.0364(11) 0.0330(12)
O26 0.0492(11) 0.0619(13) 0.0728(14) -0.0121(11) 0.0298(10) 0.0112(10)
O14 0.0767(14) 0.0626(13) 0.0416(11) 0.0053(10) 0.0232(10) -0.0136(11)
N11 0.0380(11) 0.0388(12) 0.0406(12) -0.0022(10) 0.0134(9) -0.0010(9)
N26 0.0582(14) 0.0342(12) 0.0419(13) 0.0019(10) 0.0122(10) -0.0019(10)
O23 0.0702(14) 0.0515(13) 0.0879(17) 0.0033(12) 0.0461(13) 0.0109(11)
N14 0.0451(11) 0.0430(13) 0.0362(12) -0.0025(10) 0.0119(9) -0.0042(10)
N1 0.0630(14) 0.0502(14) 0.0393(13) -0.0073(11) 0.0180(11) 0.0020(12)
N12 0.0361(10) 0.0412(12) 0.0383(12) 0.0022(10) 0.0071(9) -0.0032(9)
N27 0.0520(13) 0.0461(14) 0.0328(12) 0.0010(11) 0.0042(10) -0.0021(11)
N10 0.0388(11) 0.0437(13) 0.0512(14) -0.0053(11) 0.0185(10) -0.0089(10)
N24 0.0541(13) 0.0386(13) 0.0597(16) -0.0020(12) 0.0271(12) -0.0084(11)
O1 0.0740(14) 0.0425(12) 0.0582(15) -0.0072(10) 0.0182(11) 0.0004(10)
O21 0.0417(10) 0.0825(16) 0.0796(16) -0.0224(13) 0.0222(10) 0.0004(11)
N25 0.0494(13) 0.0363(12) 0.0520(14) -0.0045(11) 0.0173(11) -0.0033(10)
N39 0.0465(13) 0.0417(14) 0.0619(16) -0.0014(12) 0.0147(11) 0.0089(10)
C53 0.0495(15) 0.0398(16) 0.0428(15) 0.0089(13) 0.0201(12) 0.0067(12)
N9 0.0388(11) 0.0661(17) 0.0449(13) 0.0026(12) 0.0161(10) -0.0048(11)
C13 0.0365(12) 0.0475(16) 0.0350(15) -0.0015(13) 0.0136(11) 0.0012(12)
C41 0.0488(15) 0.0520(18) 0.0347(15) 0.0023(14) 0.0068(12) 0.0008(13)
O27 0.0626(14) 0.0974(19) 0.0754(16) 0.0235(14) 0.0363(12) 0.0268(14)
N15 0.0728(17) 0.0653(18) 0.0497(15) -0.0090(13) 0.0259(13) -0.0107(14)
N47 0.0591(15) 0.0590(16) 0.0612(17) 0.0218(15) 0.0361(13) 0.0233(13)
N46 0.0735(17) 0.0401(14) 0.0772(19) 0.0147(14) 0.0457(15) 0.0246(13)
C10 0.0365(12) 0.0458(16) 0.0423(15) -0.0092(13) 0.0128(11) -0.0008(11)
N21 0.0577(15) 0.0700(18) 0.0512(16) 0.0093(14) 0.0253(12) 0.0051(13)
O12 0.0856(16) 0.0580(14) 0.0764(17) 0.0146(12) 0.0514(13) 0.0034(12)
N28 0.0601(14) 0.0560(15) 0.0337(12) -0.0049(11) 0.0149(10) -0.0119(12)
C39 0.0625(17) 0.0288(14) 0.0449(17) 0.0056(12) 0.0224(14) 0.0075(12)
C26 0.0425(13) 0.0321(14) 0.0451(16) -0.0048(12) 0.0140(11) 0.0038(11)
C12 0.0363(12) 0.0383(14) 0.0389(14) -0.0010(12) 0.0144(10) -0.0008(11)
C77 0.0299(13) 0.088(3) 0.0521(18) 0.0197(18) 0.0166(12) 0.0176(15)
N48 0.0555(14) 0.089(2) 0.0517(15) 0.0162(15) 0.0289(12) 0.0204(14)
C79 0.0365(13) 0.0533(19) 0.067(2) -0.0089(16) 0.0285(13) -0.0050(13)
C9 0.0374(13) 0.0523(18) 0.0415(15) -0.0094(14) 0.0098(11) -0.0013(12)
N45 0.0658(16) 0.0500(15) 0.091(2) 0.0034(15) 0.0500(16) 0.0083(13)
N50 0.0419(12) 0.0600(16) 0.0617(17) -0.0103(14) 0.0231(11) 0.0039(11)
N41 0.0447(14) 0.099(2) 0.074(2) -0.0388(18) 0.0301(14) -0.0180(15)
O3 0.0719(15) 0.0804(17) 0.0797(17) 0.0278(14) 0.0245(13) 0.0040(13)
N38 0.0422(12) 0.0681(17) 0.0569(15) -0.0077(13) 0.0188(11) 0.0008(12)
C11 0.0347(12) 0.0390(15) 0.0386(14) -0.0013(13) 0.0111(10) 0.0059(11)
N23 0.0524(15) 0.0670(18) 0.0728(18) 0.0032(15) 0.0326(13) -0.0125(13)
N35 0.0464(14) 0.0554(16) 0.092(2) -0.0261(15) 0.0395(14) -0.0062(12)
O8 0.0738(15) 0.128(2) 0.0478(13) 0.0032(15) 0.0286(12) -0.0116(16)
N7 0.0578(15) 0.079(2) 0.0552(16) 0.0151(14) 0.0265(12) 0.0089(14)
O10 0.1019(19) 0.0821(18) 0.0549(14) 0.0155(14) 0.0325(13) 0.0211(15)
C1 0.0653(18) 0.0390(16) 0.055(2) -0.0131(15) 0.0192(15) -0.0081(14)
O19 0.0560(13) 0.0660(15) 0.121(2) -0.0475(15) 0.0446(13) -0.0115(11)
O2 0.108(2) 0.0447(13) 0.0774(18) 0.0099(12) 0.0180(15) 0.0010(13)
O4 0.0617(13) 0.0915(18) 0.0759(16) 0.0127(14) 0.0362(12) 0.0007(13)
O24 0.0916(18) 0.0749(17) 0.116(2) 0.0252(15) 0.0760(17) 0.0336(14)
N36 0.0511(15) 0.092(2) 0.0721(19) -0.0293(17) 0.0329(13) -0.0121(15)
O28 0.0600(15) 0.162(3) 0.0535(15) 0.0054(16) 0.0242(11) 0.0215(17)
C37 0.065(2) 0.0388(17) 0.076(2) 0.0031(16) 0.0376(18) -0.0069(14)
N52 0.0581(17) 0.101(2) 0.077(2) 0.013(2) 0.0361(15) 0.0249(17)
N22 0.0600(15) 0.0656(18) 0.0634(18) -0.0004(15) 0.0292(13) -0.0108(13)
N2 0.0854(19) 0.0496(16) 0.0600(17) -0.0196(13) 0.0280(14) 0.0052(14)
C73 0.0580(19) 0.0385(16) 0.090(3) -0.0118(16) 0.0416(18) -0.0006(14)
C25 0.0499(14) 0.0301(14) 0.0496(16) -0.0020(12) 0.0190(12) 0.0010(11)
O11 0.0877(16) 0.0692(15) 0.0652(16) 0.0181(13) 0.0360(13) 0.0030(13)
N51 0.0553(14) 0.0569(16) 0.0686(17) 0.0019(14) 0.0384(13) 0.0105(12)
N8 0.0432(13) 0.100(2) 0.0565(16) 0.0045(16) 0.0263(12) 0.0065(14)
N20 0.0740(18) 0.0694(19) 0.0523(17) 0.0109(14) 0.0222(14) 0.0155(15)
O22 0.0538(14) 0.143(3) 0.0803(18) -0.0494(18) 0.0283(12) -0.0011(15)
C40 0.0634(17) 0.0441(17) 0.0407(16) 0.0102(13) 0.0074(13) 0.0114(14)
C38 0.0624(18) 0.0306(15) 0.069(2) 0.0062(14) 0.0269(15) -0.0024(13)
C28 0.0377(13) 0.0579(18) 0.0386(15) 0.0017(14) 0.0087(11) -0.0008(12)
C27 0.0375(13) 0.0520(17) 0.0338(14) 0.0037(13) 0.0041(10) 0.0000(12)
N6 0.0612(16) 0.0710(19) 0.0680(19) 0.0152(15) 0.0271(14) 0.0122(15)
C43 0.0320(15) 0.171(5) 0.048(2) -0.032(3) 0.0127(13) 0.005(2)
N34 0.0514(14) 0.0665(18) 0.095(2) -0.0219(17) 0.0342(15) 0.0026(14)
C75 0.0556(18) 0.061(2) 0.088(3) 0.033(2) 0.0389(18) 0.0224(16)
O18 0.0532(13) 0.0821(18) 0.135(2) -0.0408(17) 0.0467(14) 0.0005(12)
C24 0.0529(16) 0.0391(15) 0.0536(18) -0.0109(13) 0.0189(13) -0.0126(13)
O9 0.112(2) 0.147(3) 0.0419(14) 0.0085(18) 0.0404(14) 0.027(2)
C49 0.0489(18) 0.062(2) 0.107(3) -0.038(2) 0.0416(19) -0.0082(16)
C59 0.075(2) 0.0466(17) 0.075(2) 0.0266(16) 0.0534(18) 0.0288(16)
C23 0.0508(16) 0.064(2) 0.0549(19) -0.0094(16) 0.0199(14) -0.0194(15)
C14 0.0504(15) 0.0508(17) 0.0470(17) -0.0019(14) 0.0170(13) -0.0059(13)
C55 0.0327(14) 0.076(2) 0.081(2) -0.036(2) 0.0230(15) -0.0104(16)
N44 0.0577(17) 0.084(2) 0.087(2) -0.0419(18) 0.0390(15) -0.0182(15)
O15 0.0598(13) 0.143(3) 0.0592(15) -0.0203(16) 0.0263(11) 0.0188(16)
N29 0.0576(17) 0.157(4) 0.0463(17) -0.009(2) 0.0114(13) 0.027(2)
N4 0.080(2) 0.0551(18) 0.090(2) -0.0101(16) 0.0254(18) 0.0006(15)
N42 0.0541(16) 0.108(3) 0.071(2) -0.036(2) 0.0248(14) -0.0008(17)
N49 0.0397(13) 0.093(2) 0.0633(17) -0.0071(16) 0.0277(12) -0.0012(13)
N16 0.0729(18) 0.103(3) 0.0421(15) -0.0139(16) 0.0245(13) 0.0075(18)
C22 0.0413(14) 0.085(2) 0.0535(18) 0.0022(18) 0.0212(13) 0.0006(15)
N37 0.0455(13) 0.094(2) 0.0729(19) -0.0335(18) 0.0336(13) -0.0145(15)
C51 0.0515(19) 0.086(3) 0.075(2) -0.044(2) 0.0345(16) -0.0127(18)
O16 0.0704(16) 0.162(3) 0.0634(16) 0.0125(17) 0.0297(13) 0.0404(18)
N40 0.0424(13) 0.0590(17) 0.090(2) -0.0260(16) 0.0232(14) -0.0007(12)
C7 0.0396(15) 0.081(3) 0.058(2) 0.0110(18) 0.0212(14) 0.0101(15)
C76 0.0477(17) 0.113(3) 0.068(2) 0.044(2) 0.0348(15) 0.0358(19)
C15 0.0646(18) 0.060(2) 0.0456(18) -0.0149(15) 0.0149(14) -0.0116(16)
C60 0.0447(15) 0.080(2) 0.0497(17) 0.0318(17) 0.0240(13) 0.0212(16)
C74 0.086(2) 0.049(2) 0.091(3) 0.022(2) 0.054(2) 0.0255(18)
C42 0.0671(19) 0.064(2) 0.0360(16) -0.0098(15) 0.0137(14) -0.0137(16)
C36 0.0619(19) 0.058(2) 0.089(3) -0.0022(18) 0.0403(18) -0.0177(16)
N3 0.082(2) 0.068(2) 0.077(2) -0.0213(16) 0.0286(17) 0.0067(16)
N18 0.092(2) 0.080(2) 0.076(2) -0.0060(18) 0.0358(18) 0.0121(19)
C21 0.0423(15) 0.087(2) 0.0521(18) 0.0070(17) 0.0206(13) -0.0027(16)
N19 0.0812(19) 0.078(2) 0.0563(18) -0.0040(16) 0.0245(15) 0.0205(17)
O17 0.0648(15) 0.0836(18) 0.121(2) 0.0160(16) 0.0408(15) 0.0222(13)
C8 0.0404(15) 0.101(3) 0.0529(19) 0.0000(19) 0.0124(13) 0.0062(17)
C54 0.0555(18) 0.061(2) 0.081(2) -0.0246(18) 0.0319(17) -0.0028(15)
N53 0.0622(17) 0.131(3) 0.059(2) 0.039(2) 0.0284(15) 0.0362(19)
N32 0.0622(18) 0.113(3) 0.088(2) 0.044(2) 0.0259(16) 0.0343(18)
C64 0.0447(15) 0.0488(18) 0.102(3) -0.0139(19) 0.0359(17) -0.0043(14)
C29 0.070(2) 0.097(3) 0.0343(17) -0.0148(19) 0.0155(15) -0.004(2)
C6 0.0564(18) 0.079(2) 0.057(2) 0.0181(18) 0.0163(15) 0.0121(17)
N30 0.066(2) 0.185(4) 0.0456(18) 0.000(2) 0.0290(14) 0.013(2)
C61 0.0481(16) 0.115(3) 0.0482(18) -0.016(2) 0.0213(14) -0.0020(18)
C3 0.104(3) 0.0306(17) 0.071(3) 0.0017(17) 0.022(2) 0.0091(17)
C33 0.085(2) 0.060(2) 0.064(2) 0.0087(19) 0.039(2) 0.0239(19)
N33 0.0640(18) 0.082(2) 0.095(2) 0.025(2) 0.0366(17) 0.0317(16)
C34 0.072(2) 0.069(2) 0.0541(19) 0.0088(17) 0.0328(16) 0.0094(18)
C20 0.071(2) 0.059(2) 0.067(2) 0.0155(18) 0.0284(17) 0.0231(17)
C56 0.0408(17) 0.124(3) 0.086(3) -0.041(3) 0.0304(18) -0.0182(19)
C31 0.087(3) 0.126(4) 0.050(2) -0.035(3) 0.029(2) 0.015(3)
C62 0.0440(16) 0.118(3) 0.0542(19) -0.024(2) 0.0220(14) -0.0202(19)
C71 0.0461(19) 0.133(4) 0.066(2) -0.054(3) 0.0145(17) -0.005(2)
C57 0.0585(19) 0.068(2) 0.109(3) -0.047(2) 0.048(2) -0.0246(17)
N5 0.0805(19) 0.0468(16) 0.080(2) 0.0110(15) 0.0104(16) 0.0094(14)
C19 0.087(2) 0.057(2) 0.078(2) 0.0159(19) 0.039(2) 0.0273(19)
N55 0.0527(18) 0.196(5) 0.0452(17) -0.003(2) 0.0226(14) 0.018(2)
C5 0.065(2) 0.068(2) 0.073(3) 0.026(2) 0.0199(18) 0.0198(18)
C78 0.0401(15) 0.096(3) 0.076(2) -0.003(2) 0.0291(16) -0.0019(17)
C45 0.054(2) 0.186(6) 0.055(2) 0.033(3) 0.0283(19) 0.035(3)
C63 0.0406(15) 0.065(2) 0.086(3) -0.0294(19) 0.0273(15) -0.0224(15)
C81 0.061(2) 0.114(3) 0.067(2) 0.034(3) 0.0407(18) 0.021(2)
C58 0.078(2) 0.0470(19) 0.107(3) -0.0226(19) 0.063(2) -0.0171(16)
N43 0.0480(16) 0.150(4) 0.078(2) -0.063(3) 0.0231(15) -0.013(2)
N17 0.079(2) 0.114(3) 0.062(2) -0.022(2) 0.0273(17) 0.012(2)
N56 0.0476(16) 0.191(4) 0.068(2) -0.056(3) 0.0237(15) 0.002(2)
C16 0.087(2) 0.067(2) 0.0463(19) -0.0209(17) 0.0121(17) 0.0016(19)
C83 0.056(2) 0.207(7) 0.035(2) 0.007(3) 0.0206(15) 0.028(3)
C52 0.0547(18) 0.103(3) 0.068(2) -0.021(2) 0.0354(16) -0.0158(19)
C35 0.0527(17) 0.065(2) 0.068(2) 0.0020(19) 0.0285(16) -0.0032(16)
N31 0.070(2) 0.142(4) 0.072(2) 0.034(2) 0.0308(17) 0.028(2)
C80 0.0544(18) 0.090(3) 0.085(3) 0.018(2) 0.0432(18) 0.0168(18)
C66 0.076(3) 0.149(4) 0.080(3) 0.070(3) 0.040(2) 0.043(3)
C47 0.064(2) 0.076(2) 0.091(3) 0.023(2) 0.039(2) 0.0243(19)
C65 0.065(2) 0.101(3) 0.103(3) 0.048(3) 0.046(2) 0.031(2)
C67 0.071(2) 0.188(5) 0.043(2) 0.037(3) 0.0293(17) 0.050(3)
C48 0.075(2) 0.053(2) 0.144(4) -0.002(3) 0.046(3) 0.0139(19)
C17 0.091(3) 0.094(3) 0.078(3) -0.038(3) 0.033(2) 0.003(2)
C2 0.096(3) 0.049(2) 0.081(3) -0.0183(18) 0.030(2) 0.0026(19)
C18 0.085(3) 0.066(3) 0.108(4) -0.038(2) 0.034(2) 0.010(2)
C72 0.064(2) 0.095(3) 0.108(4) -0.045(3) 0.029(2) -0.002(2)
C32 0.084(3) 0.089(3) 0.071(3) -0.019(2) 0.033(2) 0.012(2)
C84 0.069(2) 0.214(7) 0.054(2) -0.044(3) 0.024(2) 0.015(3)
C68 0.055(2) 0.214(6) 0.0357(19) 0.012(3) 0.0181(15) 0.021(3)
N54 0.0555(19) 0.189(5) 0.0459(19) 0.023(2) 0.0215(13) 0.034(3)
C44 0.0476(19) 0.196(6) 0.065(3) -0.041(3) 0.0203(18) 0.004(3)
C50 0.062(2) 0.082(3) 0.098(3) -0.044(2) 0.043(2) -0.0127(19)
C82 0.076(2) 0.180(5) 0.056(2) 0.043(3) 0.037(2) 0.043(3)
C4 0.096(3) 0.062(2) 0.096(3) 0.016(2) 0.023(2) 0.023(2)
C70 0.0468(18) 0.167(5) 0.064(2) -0.051(3) 0.0146(16) -0.008(2)
C69 0.0503(19) 0.179(5) 0.057(2) -0.049(3) 0.0151(16) 0.002(2)
C46 0.065(2) 0.198(7) 0.074(3) 0.062(4) 0.030(2) 0.059(4)
C30 0.092(3) 0.180(5) 0.054(2) -0.047(3) 0.033(2) 0.005(3)

loop_
_atom_type_symbol
_atom_type_description
_atom_type_scat_dispersion_real
_atom_type_scat_dispersion_imag
_atom_type_scat_source
C C 0.0181 0.0091 'International Tables Vol C Tables 4.2.6.8 and 6.1.1.4'
H H 0.0000 0.0000 'International Tables Vol C Tables 4.2.6.8 and 6.1.1.4'
N N 0.0311 0.0180 'International Tables Vol C Tables 4.2.6.8 and 6.1.1.4'
O O 0.0492 0.0322 'International Tables Vol C Tables 4.2.6.8 and 6.1.1.4'

loop_
_geom_angle_atom_site_label_1
_geom_angle_atom_site_label_2
_geom_angle_atom_site_label_3
_geom_angle
C13 N13 C12 122.1(2)
C13 N13 C27 111.9(2)
C12 N13 C27 122.9(2)
C11 N11 C10 122.4(2)
C11 N11 C25 112.8(2)
C25 N11 C10 124.1(2)
C39 N26 C26 111.4(2)
C39 N26 C40 122.9(2)
C40 N26 C26 124.1(2)
C13 N14 C28 111.4(2)
C13 N14 C14 123.0(2)
C14 N14 C28 125.6(2)
C1 N1 C14 121.8(3)
C1 N1 C15 111.9(2)
C15 N1 C14 123.9(3)
C26 N12 C12 123.7(2)
C11 N12 C26 111.4(2)
C11 N12 C12 121.6(2)
C41 N27 C40 122.7(3)
C41 N27 C27 112.2(2)
C27 N27 C40 124.6(2)
C10 N10 C24 123.7(2)
C9 N10 C10 121.5(2)
C9 N10 C24 112.0(2)
C37 N24 C38 122.1(3)
C37 N24 C24 111.9(3)
C24 N24 C38 123.5(2)
C39 N25 C25 111.3(2)
C39 N25 C38 121.2(2)
C25 N25 C38 121.0(2)
C53 N39 C59 111.5(3)
C53 N39 C54 120.7(2)
C54 N39 C59 123.6(3)
O20 C53 N39 126.0(3)
O20 C53 N38 126.4(3)
N39 C53 N38 107.6(2)
C9 N9 C23 111.1(2)
C9 N9 C8 120.2(3)
C23 N9 C8 123.8(3)
O7 C13 N13 126.1(3)
O7 C13 N14 125.3(3)
N13 C13 N14 108.5(2)
O14 C41 N27 125.7(3)
O14 C41 N28 125.7(3)
N27 C41 N28 108.5(2)
C15 N15 C42 124.0(3)
C29 N15 C15 112.6(3)
C29 N15 C42 122.7(3)
C75 N47 C76 121.0(3)
C75 N47 C60 111.3(3)
C76 N47 C60 125.1(3)
C75 N46 C59 110.0(3)
C75 N46 C74 125.7(3)
C74 N46 C59 123.1(3)
N11 C10 H10A 108.9
N11 C10 H10B 108.9
N10 C10 N11 113.5(2)
N10 C10 H10A 108.9
N10 C10 H10B 108.9
H10A C10 H10B 107.7
C34 N21 C21 122.8(3)
C35 N21 C21 111.4(3)
C35 N21 C34 121.3(3)
C41 N28 C28 111.4(2)
C41 N28 C42 121.3(2)
C42 N28 C28 122.7(2)
O13 C39 N26 125.2(3)
O13 C39 N25 125.8(3)
N25 C39 N26 109.0(2)
N26 C26 N12 115.1(2)
N26 C26 H26 111.2
N26 C26 C25 103.6(2)
N12 C26 H26 111.2
N12 C26 C25 104.0(2)
C25 C26 H26 111.2
N13 C12 N12 113.0(2)
N13 C12 H12A 109.0
N13 C12 H12B 109.0
N12 C12 H12A 109.0
N12 C12 H12B 109.0
H12A C12 H12B 107.8
O25 C77 N48 125.4(4)
O25 C77 N49 126.9(3)
N48 C77 N49 107.7(3)
C77 N48 C76 122.1(3)
C77 N48 C61 113.1(3)
C61 N48 C76 123.5(3)
O26 C79 N50 125.9(3)
O26 C79 N51 126.3(3)
N50 C79 N51 107.8(3)
O5 C9 N10 125.3(2)
O5 C9 N9 126.2(3)
N9 C9 N10 108.5(3)
C73 N45 C74 123.2(3)
C73 N45 C58 111.3(3)
C74 N45 C58 122.7(3)
C79 N50 C78 123.1(3)
C79 N50 C63 112.6(3)
C78 N50 C63 123.7(3)
C55 N41 C57 109.0(3)
C56 N41 C55 123.4(3)
C56 N41 C57 125.6(3)
C53 N38 C60 113.1(3)
C53 N38 C52 123.4(3)
C60 N38 C52 122.2(3)
O6 C11 N11 126.4(2)
O6 C11 N12 125.4(2)
N11 C11 N12 108.2(2)
C37 N23 C23 112.7(3)
C37 N23 C36 123.5(3)
C36 N23 C23 123.7(3)
C49 N35 C63 111.4(3)
C49 N35 C50 121.4(3)
C50 N35 C63 122.0(3)
C7 N7 C21 111.9(3)
C7 N7 C6 123.9(3)
C6 N7 C21 123.4(3)
O1 C1 N1 125.2(3)
O1 C1 N2 125.8(3)
N2 C1 N1 109.0(3)
C51 N36 C62 112.9(3)
C51 N36 C50 123.0(3)
C62 N36 C50 123.5(3)
N24 C37 N23 107.9(3)
O12 C37 N24 125.8(3)
O12 C37 N23 126.3(3)
C81 N52 C80 121.3(3)
C81 N52 C65 112.1(4)
C80 N52 C65 125.9(4)
C36 N22 C22 124.5(3)
C35 N22 C22 111.5(3)
C35 N22 C36 122.6(3)
C1 N2 C16 112.1(3)
C1 N2 C2 123.3(3)
C16 N2 C2 123.6(3)
O23 C73 N45 125.5(3)
O23 C73 N44 124.5(3)
N45 C73 N44 110.0(3)
N11 C25 C26 103.1(2)
N11 C25 H25 111.2
N25 C25 N11 115.8(2)
N25 C25 C26 103.7(2)
N25 C25 H25 111.2
C26 C25 H25 111.2
C79 N51 C64 112.3(3)
C79 N51 C80 120.7(3)
C64 N51 C80 124.7(3)
C7 N8 C22 111.5(3)
C7 N8 C8 121.9(3)
C8 N8 C22 126.1(3)
C33 N20 C34 122.3(3)
C33 N20 C20 112.6(3)
C34 N20 C20 122.3(3)
N26 C40 N27 114.4(2)
N26 C40 H40A 108.7
N26 C40 H40B 108.7
N27 C40 H40A 108.7
N27 C40 H40B 108.7
H40A C40 H40B 107.6
N24 C38 H38A 108.9
N24 C38 H38B 108.9
N25 C38 N24 113.4(2)
N25 C38 H38A 108.9
N25 C38 H38B 108.9
H38A C38 H38B 107.7
N14 C28 N28 114.3(2)
N14 C28 H28 111.5
N14 C28 C27 104.2(2)
N28 C28 H28 111.5
N28 C28 C27 103.4(2)
C27 C28 H28 111.5
N13 C27 C28 103.6(2)
N13 C27 H27 111.3
N27 C27 N13 115.1(2)
N27 C27 C28 103.7(2)
N27 C27 H27 111.3
C28 C27 H27 111.3
C6 N6 C20 121.7(3)
C5 N6 C6 122.8(3)
C5 N6 C20 113.6(3)
O15 C43 N29 121.5(6)
O15 C43 N42 129.3(4)
N42 C43 N29 109.2(4)
C49 N34 C64 111.4(3)
C49 N34 C48 122.2(3)
C48 N34 C64 124.9(3)
N47 C75 N46 110.0(3)
O24 C75 N47 126.7(4)
O24 C75 N46 123.2(4)
N10 C24 N24 114.7(2)
N10 C24 H24 111.5
N10 C24 C23 103.3(2)
N24 C24 H24 111.5
N24 C24 C23 103.9(2)
C23 C24 H24 111.5
N35 C49 N34 108.2(3)
O18 C49 N35 126.5(4)
O18 C49 N34 125.2(4)
N39 C59 N46 113.5(3)
N39 C59 H59 111.4
N39 C59 C60 104.5(2)
N46 C59 H59 111.4
N46 C59 C60 104.1(3)
C60 C59 H59 111.4
N9 C23 N23 115.2(3)
N9 C23 C24 104.3(2)
N9 C23 H23 111.2
N23 C23 C24 103.0(3)
N23 C23 H23 111.2
C24 C23 H23 111.2
N14 C14 N1 114.3(2)
N14 C14 H14A 108.7
N14 C14 H14B 108.7
N1 C14 H14A 108.7
N1 C14 H14B 108.7
H14A C14 H14B 107.6
O21 C55 N41 122.9(4)
O21 C55 N40 126.9(3)
N40 C55 N41 110.2(3)
C73 N44 C57 110.2(3)
C73 N44 C72 122.7(3)
C72 N44 C57 123.7(3)
C43 N29 C44 123.3(4)
C43 N29 C69 110.4(5)
C44 N29 C69 123.5(4)
C3 N4 C18 111.9(3)
C3 N4 C4 121.9(4)
C4 N4 C18 123.8(4)
C43 N42 C56 120.9(3)
C43 N42 C70 111.9(4)
C70 N42 C56 125.0(4)
C77 N49 C62 112.2(3)
C77 N49 C78 120.8(3)
C62 N49 C78 125.2(3)
C29 N16 C16 113.1(3)
C29 N16 C30 120.4(4)
C16 N16 C30 122.9(4)
N22 C22 H22 111.5
N22 C22 C21 102.6(3)
N8 C22 N22 114.9(2)
N8 C22 H22 111.5
N8 C22 C21 104.1(3)
C21 C22 H22 111.5
C51 N37 C61 113.0(3)
C51 N37 C52 122.4(3)
C61 N37 C52 122.1(4)
O19 C51 N36 126.5(4)
O19 C51 N37 125.3(3)
N37 C51 N36 108.2(3)
C55 N40 C54 124.2(3)
C55 N40 C58 111.8(3)
C54 N40 C58 123.4(3)
N7 C7 N8 108.8(3)
O4 C7 N7 126.2(4)
O4 C7 N8 125.0(3)
N47 C76 N48 114.1(3)
N47 C76 H76A 108.7
N47 C76 H76B 108.7
N48 C76 H76A 108.7
N48 C76 H76B 108.7
H76A C76 H76B 107.6
N1 C15 H15 111.3
N1 C15 C16 103.9(3)
N15 C15 N1 115.5(3)
N15 C15 H15 111.3
N15 C15 C16 103.0(3)
C16 C15 H15 111.3
N47 C60 C59 104.1(3)
N47 C60 H60 111.7
N38 C60 N47 114.0(3)
N38 C60 C59 103.0(2)
N38 C60 H60 111.7
C59 C60 H60 111.7
N46 C74 N45 114.0(3)
N46 C74 H74A 108.8
N46 C74 H74B 108.8
N45 C74 H74A 108.8
N45 C74 H74B 108.8
H74A C74 H74B 107.6
N15 C42 H42A 108.8
N15 C42 H42B 108.8
N28 C42 N15 113.7(3)
N28 C42 H42A 108.8
N28 C42 H42B 108.8
H42A C42 H42B 107.7
N23 C36 N22 113.8(3)
N23 C36 H36A 108.8
N23 C36 H36B 108.8
N22 C36 H36A 108.8
N22 C36 H36B 108.8
H36A C36 H36B 107.7
C3 N3 C17 111.6(4)
C3 N3 C2 123.7(4)
C2 N3 C17 123.2(3)
C31 N18 C18 112.9(4)
C31 N18 C32 121.9(4)
C32 N18 C18 124.2(4)
N21 C21 C22 104.5(3)
N21 C21 H21 111.3
N7 C21 N21 114.6(3)
N7 C21 C22 103.4(2)
N7 C21 H21 111.3
C22 C21 H21 111.3
C33 N19 C19 112.5(3)
C33 N19 C32 123.3(3)
C32 N19 C19 121.9(3)
N9 C8 H8A 109.0
N9 C8 H8B 109.0
N8 C8 N9 113.0(3)
N8 C8 H8A 109.0
N8 C8 H8B 109.0
H8A C8 H8B 107.8
N39 C54 H54A 108.8
N39 C54 H54B 108.8
N40 C54 N39 113.7(3)
N40 C54 H54A 108.8
N40 C54 H54B 108.8
H54A C54 H54B 107.7
C81 N53 C66 111.8(4)
C81 N53 C82 121.9(4)
C82 N53 C66 123.9(3)
C66 N32 C46 122.9(4)
C47 N32 C66 114.2(4)
C47 N32 C46 122.4(3)
N51 C64 N34 114.7(3)
N51 C64 H64 111.3
N51 C64 C63 103.7(3)
N34 C64 H64 111.3
N34 C64 C63 104.2(3)
C63 C64 H64 111.3
O8 C29 N15 125.6(4)
O8 C29 N16 127.1(3)
N16 C29 N15 107.3(3)
N7 C6 N6 113.8(3)
N7 C6 H6A 108.8
N7 C6 H6B 108.8
N6 C6 H6A 108.8
N6 C6 H6B 108.8
H6A C6 H6B 107.7
C45 N30 C68 113.1(5)
C45 N30 C44 122.1(4)
C68 N30 C44 122.7(5)
N48 C61 N37 113.5(3)
N48 C61 H61 112.2
N48 C61 C62 103.5(3)
N37 C61 H61 112.2
N37 C61 C62 102.4(3)
C62 C61 H61 112.2
O2 C3 N4 126.3(4)
O2 C3 N3 123.6(4)
N3 C3 N4 110.1(4)
O10 C33 N20 125.9(4)
O10 C33 N19 125.4(4)
N20 C33 N19 108.7(3)
C47 N33 C65 111.8(4)
C47 N33 C48 121.0(3)
C65 N33 C48 124.4(4)
N21 C34 N20 113.1(3)
N21 C34 H34A 109.0
N21 C34 H34B 109.0
N20 C34 H34A 109.0
N20 C34 H34B 109.0
H34A C34 H34B 107.8
N20 C20 H20 112.2
N20 C20 C19 102.6(3)
N6 C20 N20 114.3(3)
N6 C20 H20 112.2
N6 C20 C19 102.5(3)
C19 C20 H20 112.2
N41 C56 N42 114.0(3)
N41 C56 H56A 108.8
N41 C56 H56B 108.8
N42 C56 H56A 108.8
N42 C56 H56B 108.8
H56A C56 H56B 107.7
O9 C31 N18 127.0(5)
O9 C31 N17 126.0(5)
N17 C31 N18 107.0(5)
N36 C62 N49 114.3(3)
N36 C62 C61 103.4(3)
N36 C62 H62 111.7
N49 C62 C61 103.4(3)
N49 C62 H62 111.7
C61 C62 H62 111.7
O22 C71 N43 127.7(5)
O22 C71 N56 123.2(4)
N43 C71 N56 109.1(4)
N41 C57 N44 113.3(3)
N41 C57 H57 111.3
N41 C57 C58 104.9(3)
N44 C57 H57 111.3
N44 C57 C58 104.2(3)
C58 C57 H57 111.3
C19 N5 C4 122.5(4)
C5 N5 C19 113.1(3)
C5 N5 C4 121.7(3)
N19 C19 C20 103.1(3)
N19 C19 H19 111.5
C20 C19 H19 111.5
N5 C19 N19 114.9(3)
N5 C19 C20 103.6(3)
N5 C19 H19 111.5
C83 N55 C84 125.0(5)
C83 N55 C68 110.3(5)
C84 N55 C68 123.4(4)
O3 C5 N6 126.9(4)
O3 C5 N5 126.1(4)
N6 C5 N5 107.0(3)
N50 C78 N49 115.6(3)
N50 C78 H78A 108.4
N50 C78 H78B 108.4
N49 C78 H78A 108.4
N49 C78 H78B 108.4
H78A C78 H78B 107.4
O16 C45 N30 127.7(5)
O16 C45 N31 125.3(7)
N30 C45 N31 106.9(4)
N50 C63 N35 113.9(3)
N50 C63 C64 103.4(3)
N50 C63 H63 111.6
N35 C63 C64 104.1(3)
N35 C63 H63 111.6
C64 C63 H63 111.6
O27 C81 N52 126.4(4)
O27 C81 N53 126.0(5)
N52 C81 N53 107.6(4)
N45 C58 C57 103.8(3)
N45 C58 H58 110.9
N40 C58 N45 115.9(3)
N40 C58 C57 103.8(3)
N40 C58 H58 110.9
C57 C58 H58 110.9
C71 N43 C72 123.0(4)
C71 N43 C70 110.0(5)
C72 N43 C70 125.7(4)
C31 N17 C17 113.8(4)
C31 N17 C30 121.4(5)
C17 N17 C30 124.1(4)
C71 N56 C84 123.5(3)
C71 N56 C69 110.6(4)
C84 N56 C69 125.1(5)
N2 C16 C15 102.8(3)
N2 C16 H16 111.9
N16 C16 N2 114.1(3)
N16 C16 C15 103.6(3)
N16 C16 H16 111.9
C15 C16 H16 111.9
O28 C83 N55 122.6(7)
O28 C83 N54 128.1(5)
N54 C83 N55 109.3(5)
N38 C52 N37 112.0(3)
N38 C52 H52A 109.2
N38 C52 H52B 109.2
N37 C52 H52A 109.2
N37 C52 H52B 109.2
H52A C52 H52B 107.9
N21 C35 N22 109.3(3)
O11 C35 N21 125.9(3)
O11 C35 N22 124.8(3)
C45 N31 C67 112.9(5)
C45 N31 C46 121.6(5)
C67 N31 C46 123.8(4)
N52 C80 N51 114.8(3)
N52 C80 H80A 108.6
N52 C80 H80B 108.6
N51 C80 H80A 108.6
N51 C80 H80B 108.6
H80A C80 H80B 107.5
N53 C66 H66 111.2
N53 C66 C65 103.0(3)
N32 C66 N53 115.4(4)
N32 C66 H66 111.2
N32 C66 C65 104.2(4)
C65 C66 H66 111.2
O17 C47 N32 127.0(4)
O17 C47 N33 126.3(4)
N32 C47 N33 106.6(3)
N52 C65 N33 113.8(3)
N52 C65 C66 105.2(4)
N52 C65 H65 111.5
N33 C65 C66 102.8(3)
N33 C65 H65 111.5
C66 C65 H65 111.5
N31 C67 H67 111.3
N31 C67 C68 103.9(4)
N31 C67 N54 114.9(4)
C68 C67 H67 111.3
N54 C67 H67 111.3
N54 C67 C68 103.7(5)
N34 C48 N33 112.7(3)
N34 C48 H48A 109.1
N34 C48 H48B 109.1
N33 C48 H48A 109.1
N33 C48 H48B 109.1
H48A C48 H48B 107.8
N3 C17 H17 111.1
N3 C17 C18 102.8(4)
N17 C17 N3 116.5(3)
N17 C17 H17 111.1
N17 C17 C18 103.6(4)
C18 C17 H17 111.1
N2 C2 H2A 108.7
N2 C2 H2B 108.7
N3 C2 N2 114.2(3)
N3 C2 H2A 108.7
N3 C2 H2B 108.7
H2A C2 H2B 107.6
N4 C18 N18 115.0(3)
N4 C18 C17 103.6(3)
N4 C18 H18 111.6
N18 C18 C17 102.7(4)
N18 C18 H18 111.6
C17 C18 H18 111.6
N44 C72 H72A 109.0
N44 C72 H72B 109.0
N43 C72 N44 113.1(3)
N43 C72 H72A 109.0
N43 C72 H72B 109.0
H72A C72 H72B 107.8
N18 C32 N19 114.4(3)
N18 C32 H32A 108.6
N18 C32 H32B 108.6
N19 C32 H32A 108.6
N19 C32 H32B 108.6
H32A C32 H32B 107.6
N55 C84 H84A 108.6
N55 C84 H84B 108.6
N56 C84 N55 114.6(4)
N56 C84 H84A 108.6
N56 C84 H84B 108.6
H84A C84 H84B 107.6
N30 C68 N55 114.9(4)
N30 C68 C67 102.2(4)
N30 C68 H68 111.9
N55 C68 C67 103.3(3)
N55 C68 H68 111.9
C67 C68 H68 111.9
C83 N54 C67 113.0(5)
C83 N54 C82 120.9(4)
C67 N54 C82 123.0(5)
N29 C44 N30 115.7(4)
N29 C44 H44A 108.4
N29 C44 H44B 108.4
N30 C44 H44A 108.4
N30 C44 H44B 108.4
H44A C44 H44B 107.4
N35 C50 N36 114.7(3)
N35 C50 H50A 108.6
N35 C50 H50B 108.6
N36 C50 H50A 108.6
N36 C50 H50B 108.6
H50A C50 H50B 107.6
N53 C82 N54 113.8(3)
N53 C82 H82A 108.8
N53 C82 H82B 108.8
N54 C82 H82A 108.8
N54 C82 H82B 108.8
H82A C82 H82B 107.7
N4 C4 N5 113.9(3)
N4 C4 H4A 108.8
N4 C4 H4B 108.8
N5 C4 H4A 108.8
N5 C4 H4B 108.8
H4A C4 H4B 107.7
N42 C70 N43 114.8(3)
N42 C70 H70 110.2
N42 C70 C69 105.2(4)
N43 C70 H70 110.2
N43 C70 C69 106.1(4)
C69 C70 H70 110.2
N29 C69 N56 113.2(4)
N29 C69 C70 103.0(3)
N29 C69 H69 112.0
N56 C69 C70 104.1(4)
N56 C69 H69 112.0
C70 C69 H69 112.0
N32 C46 H46A 108.4
N32 C46 H46B 108.4
N31 C46 N32 115.5(4)
N31 C46 H46A 108.4
N31 C46 H46B 108.4
H46A C46 H46B 107.5
N16 C30 H30A 109.1
N16 C30 H30B 109.1
N17 C30 N16 112.6(3)
N17 C30 H30A 109.1
N17 C30 H30B 109.1
H30A C30 H30B 107.8

loop_
_geom_bond_atom_site_label_1
_geom_bond_atom_site_label_2
_geom_bond_distance
O7 C13 1.209(3)
O6 C11 1.218(3)
O5 C9 1.231(4)
O13 C39 1.239(3)
O20 C53 1.218(3)
N13 C13 1.365(4)
N13 C12 1.449(3)
N13 C27 1.453(3)
O25 C77 1.210(4)
O26 C79 1.226(4)
O14 C41 1.231(4)
N11 C10 1.452(3)
N11 C11 1.364(3)
N11 C25 1.443(4)
N26 C39 1.371(4)
N26 C26 1.443(4)
N26 C40 1.435(4)
O23 C73 1.234(4)
N14 C13 1.382(4)
N14 C28 1.446(4)
N14 C14 1.421(4)
N1 C1 1.362(4)
N1 C14 1.459(4)
N1 C15 1.441(4)
N12 C26 1.444(4)
N12 C12 1.450(3)
N12 C11 1.380(3)
N27 C41 1.358(4)
N27 C40 1.444(4)
N27 C27 1.437(4)
N10 C10 1.435(3)
N10 C9 1.370(4)
N10 C24 1.439(4)
N24 C37 1.362(4)
N24 C38 1.450(4)
N24 C24 1.450(4)
O1 C1 1.228(4)
O21 C55 1.242(4)
N25 C39 1.366(4)
N25 C25 1.441(4)
N25 C38 1.445(4)
N39 C53 1.352(4)
N39 C59 1.452(4)
N39 C54 1.446(4)
C53 N38 1.370(4)
N9 C9 1.369(4)
N9 C23 1.441(4)
N9 C8 1.463(4)
C41 N28 1.368(4)
O27 C81 1.215(5)
N15 C15 1.436(4)
N15 C42 1.452(5)
N15 C29 1.375(5)
N47 C75 1.331(5)
N47 C76 1.440(5)
N47 C60 1.455(4)
N46 C75 1.379(5)
N46 C59 1.455(4)
N46 C74 1.409(5)
C10 H10A 0.9700
C10 H10B 0.9700
N21 C21 1.454(4)
N21 C34 1.434(4)
N21 C35 1.356(5)
O12 C37 1.226(4)
N28 C28 1.447(4)
N28 C42 1.444(4)
C26 H26 0.9800
C26 C25 1.544(4)
C12 H12A 0.9700
C12 H12B 0.9700
C77 N48 1.372(4)
C77 N49 1.377(5)
N48 C76 1.441(5)
N48 C61 1.430(5)
C79 N50 1.354(4)
C79 N51 1.366(4)
N45 C73 1.344(5)
N45 C74 1.460(5)
N45 C58 1.462(4)
N50 C78 1.423(5)
N50 C63 1.444(4)
N41 C55 1.380(4)
N41 C56 1.375(5)
N41 C57 1.468(5)
O3 C5 1.220(4)
N38 C60 1.431(4)
N38 C52 1.454(5)
N23 C37 1.370(5)
N23 C23 1.446(4)
N23 C36 1.438(4)
N35 C49 1.371(5)
N35 C63 1.453(4)
N35 C50 1.435(5)
O8 C29 1.234(5)
N7 C7 1.356(4)
N7 C21 1.452(4)
N7 C6 1.427(5)
O10 C33 1.223(4)
C1 N2 1.355(4)
O19 C51 1.205(4)
O2 C3 1.250(5)
O4 C7 1.223(4)
O24 C75 1.245(4)
N36 C51 1.362(4)
N36 C62 1.435(5)
N36 C50 1.449(6)
O28 C83 1.229(6)
N52 C81 1.380(6)
N52 C80 1.434(5)
N52 C65 1.434(5)
N22 C22 1.474(5)
N22 C36 1.453(5)
N22 C35 1.366(5)
N2 C16 1.457(5)
N2 C2 1.470(5)
C73 N44 1.351(5)
C25 H25 0.9800
O11 C35 1.243(4)
N51 C64 1.436(4)
N51 C80 1.440(4)
N8 C22 1.437(4)
N8 C7 1.375(5)
N8 C8 1.421(5)
N20 C33 1.354(5)
N20 C34 1.446(5)
N20 C20 1.460(4)
O22 C71 1.213(4)
C40 H40A 0.9700
C40 H40B 0.9700
C38 H38A 0.9700
C38 H38B 0.9700
C28 H28 0.9800
C28 C27 1.530(4)
C27 H27 0.9800
N6 C6 1.435(5)
N6 C20 1.439(4)
N6 C5 1.351(5)
C43 O15 1.268(5)
C43 N29 1.371(5)
C43 N42 1.324(7)
N34 C49 1.383(5)
N34 C64 1.450(4)
N34 C48 1.405(6)
O18 C49 1.208(4)
C24 H24 0.9800
C24 C23 1.532(4)
O9 C31 1.215(6)
C59 H59 0.9800
C59 C60 1.510(5)
C23 H23 0.9800
C14 H14A 0.9700
C14 H14B 0.9700
C55 N40 1.329(5)
N44 C57 1.473(4)
N44 C72 1.434(6)
N29 C44 1.379(7)
N29 C69 1.458(7)
N4 C3 1.364(5)
N4 C18 1.428(6)
N4 C4 1.426(6)
N42 C56 1.470(6)
N42 C70 1.429(5)
N49 C62 1.446(4)
N49 C78 1.453(4)
N16 C29 1.363(5)
N16 C16 1.423(5)
N16 C30 1.474(5)
C22 H22 0.9800
C22 C21 1.532(5)
N37 C51 1.348(5)
N37 C61 1.455(4)
N37 C52 1.459(5)
O16 C45 1.231(6)
N40 C54 1.426(5)
N40 C58 1.460(4)
C76 H76A 0.9700
C76 H76B 0.9700
C15 H15 0.9800
C15 C16 1.545(5)
C60 H60 0.9800
C74 H74A 0.9700
C74 H74B 0.9700
C42 H42A 0.9700
C42 H42B 0.9700
C36 H36A 0.9700
C36 H36B 0.9700
N3 C3 1.356(5)
N3 C17 1.451(5)
N3 C2 1.433(5)
N18 C31 1.396(6)
N18 C18 1.435(6)
N18 C32 1.418(6)
C21 H21 0.9800
N19 C33 1.367(5)
N19 C19 1.450(5)
N19 C32 1.441(5)
O17 C47 1.206(4)
C8 H8A 0.9700
C8 H8B 0.9700
C54 H54A 0.9700
C54 H54B 0.9700
N53 C81 1.380(5)
N53 C66 1.468(7)
N53 C82 1.431(7)
N32 C66 1.415(5)
N32 C47 1.366(6)
N32 C46 1.501(6)
C64 H64 0.9800
C64 C63 1.520(6)
C6 H6A 0.9700
C6 H6B 0.9700
N30 C45 1.368(8)
N30 C68 1.423(5)
N30 C44 1.486(7)
C61 H61 0.9800
C61 C62 1.550(6)
N33 C47 1.371(5)
N33 C65 1.476(5)
N33 C48 1.498(6)
C34 H34A 0.9700
C34 H34B 0.9700
C20 H20 0.9800
C20 C19 1.562(6)
C56 H56A 0.9700
C56 H56B 0.9700
C31 N17 1.369(6)
C62 H62 0.9800
C71 N43 1.373(6)
C71 N56 1.395(7)
C57 H57 0.9800
C57 C58 1.496(6)
N5 C19 1.407(5)
N5 C5 1.391(5)
N5 C4 1.466(6)
C19 H19 0.9800
N55 C83 1.402(6)
N55 C84 1.424(8)
N55 C68 1.457(7)
C78 H78A 0.9700
C78 H78B 0.9700
C45 N31 1.374(6)
C63 H63 0.9800
C58 H58 0.9800
N43 C72 1.421(7)
N43 C70 1.460(6)
N17 C17 1.419(6)
N17 C30 1.462(6)
N56 C84 1.413(7)
N56 C69 1.461(5)
C16 H16 0.9800
C83 N54 1.337(8)
C52 H52A 0.9700
C52 H52B 0.9700
N31 C67 1.406(6)
N31 C46 1.425(8)
C80 H80A 0.9700
C80 H80B 0.9700
C66 H66 0.9800
C66 C65 1.518(7)
C65 H65 0.9800
C67 H67 0.9800
C67 C68 1.561(8)
C67 N54 1.433(5)
C48 H48A 0.9700
C48 H48B 0.9700
C17 H17 0.9800
C17 C18 1.573(7)
C2 H2A 0.9700
C2 H2B 0.9700
C18 H18 0.9800
C72 H72A 0.9700
C72 H72B 0.9700
C32 H32A 0.9700
C32 H32B 0.9700
C84 H84A 0.9700
C84 H84B 0.9700
C68 H68 0.9800
N54 C82 1.473(7)
C44 H44A 0.9700
C44 H44B 0.9700
C50 H50A 0.9700
C50 H50B 0.9700
C82 H82A 0.9700
C82 H82B 0.9700
C4 H4A 0.9700
C4 H4B 0.9700
C70 H70 0.9800
C70 C69 1.494(8)
C69 H69 0.9800
C46 H46A 0.9700
C46 H46B 0.9700
C30 H30A 0.9700
C30 H30B 0.9700

loop_
_platon_squeeze_void_nr
_platon_squeeze_void_average_x
_platon_squeeze_void_average_y
_platon_squeeze_void_average_z
_platon_squeeze_void_volume
_platon_squeeze_void_count_electrons
_platon_squeeze_void_content
1 0.002 -0.021 0.008 7443 2261 ' '
2 0.582 0.209 0.240 21 9 ' '
3 0.582 0.291 0.740 21 9 ' '
4 0.418 0.709 0.260 21 9 ' '
5 0.418 0.791 0.760 21 8 ' '
